data_7109625
loop_
_publ_author_name
'Mysore S. Pavan'
'Karothu Durga Prasad'
'T. N. Guru Row'

_publ_section_title
;
 Halogen bonding in fluorine: experimental charge density study on
 intermolecular FF and FS donor-acceptor contacts
;
_journal_name_full Chem.Commun.
_journal_page_first 7558
_journal_paper_doi 10.1039/c3cc43513j
_journal_volume 49
_journal_year 2013
_chemical_formula_moiety 'C18 H2 F10 N2 S2'
_chemical_formula_sum 'C18 H2 F10 N2 S2'
_chemical_formula_weight 500.36
_chemical_name_common 4,4'-bis(perfluorophenyl)-2,2'-bithiazole
_space_group_IT_number 14
_symmetry_cell_setting monoclinic
_symmetry_Int_Tables_number 14
_symmetry_space_group_name_Hall '-P 2yn'
_symmetry_space_group_name_H-M 'P 1 21/n 1'
_audit_conform_dict_location ftp://ftp.iucr.org/pub/cif_core.dic
_audit_conform_dict_name cif_core.dic
_audit_conform_dict_version 2.3
_audit_creation_date '25-Apr-04 T10:44:13-00:00'
_audit_creation_method 'XD routine XDCIF'
_cell_angle_alpha 90
_cell_angle_beta 90.574(1)
_cell_angle_gamma 90
_cell_formula_units_Z 2
_cell_length_a 4.94427(5)
_cell_length_b 9.9334(1)
_cell_length_c 16.7690(1)
_cell_measurement_reflns_used 45754
_cell_measurement_temperature 110
_cell_measurement_theta_max 52.0816
_cell_measurement_theta_min 2.3783
_cell_volume 823.541(13)
_computing_cell_refinement
;
CrysAlisPro, Agilent Technologies,
Version 1.171.35.19 (release 27-10-2011 CrysAlis171 .NET)
(compiled Oct 27 2011,15:02:11)
;
_computing_data_collection
;
CrysAlisPro, Agilent Technologies,
Version 1.171.35.19 (release 27-10-2011 CrysAlis171 .NET)
(compiled Oct 27 2011,15:02:11)
;
_computing_data_reduction
;
CrysAlisPro, Agilent Technologies,
Version 1.171.35.19 (release 27-10-2011 CrysAlis171 .NET)
(compiled Oct 27 2011,15:02:11)
;
_computing_molecular_graphics 'Volkov et al, (2006)'
_computing_publication_material 'Volkov et al, (2006)'
_computing_structure_refinement 'Volkov et al, (2006)'
_computing_structure_solution 'SHELXS-97 (Sheldrick, 2008)'
_diffrn_ambient_temperature 110(2)
_diffrn_detector_area_resol_mean 16.0839
_diffrn_measured_fraction_theta_full 1.000
_diffrn_measured_fraction_theta_max 1.000
_diffrn_measurement_device_type 'Xcalibur, Eos, Nova'
_diffrn_measurement_method '\w scans'
_diffrn_radiation_monochromator mirror
_diffrn_radiation_probe x-ray
_diffrn_radiation_source 'Mova (Mo) X-ray Source'
_diffrn_radiation_type MoK\a
_diffrn_radiation_wavelength 0.7107
_diffrn_reflns_av_R_equivalents 0.0000
_diffrn_reflns_av_sigmaI/netI 0.0576
_diffrn_reflns_limit_h_max 10
_diffrn_reflns_limit_h_min -10
_diffrn_reflns_limit_k_max 21
_diffrn_reflns_limit_k_min 0
_diffrn_reflns_limit_l_max 36
_diffrn_reflns_limit_l_min 0
_diffrn_reflns_number 11909
_diffrn_reflns_reduction_process
;
;
_diffrn_reflns_theta_full 50.14
_diffrn_reflns_theta_max 50.13
_diffrn_reflns_theta_min 2.43
_diffrn_standards_number 119009
_exptl_absorpt_coefficient_mu 0.444
_exptl_absorpt_correction_T_max 0.916
_exptl_absorpt_correction_T_min 0.887
_exptl_absorpt_correction_type analytical
_exptl_absorpt_process_details
;
CrysAlisPro, Agilent Technologies,
Version 1.171.36.20 (release 27-06-2012 CrysAlis171 .NET)
(compiled Jul 11 2012,15:38:31)
Analytical numeric absorption correction using a multifaceted crystal
model based on expressions derived by R.C. Clark & J.S. Reid.
(Clark, R. C. & Reid, J. S. (1995). Acta Cryst. A51, 887-897)
;
_exptl_crystal_colour brown
_exptl_crystal_density_diffrn 2.018
_exptl_crystal_density_method 'not measured'
_exptl_crystal_description block
_exptl_crystal_F_000 492
_exptl_crystal_size_max 0.521
_exptl_crystal_size_mid 0.225
_exptl_crystal_size_min 0.197
_refine_ls_extinction_coef 0.130(9)
_refine_ls_extinction_expression
;
        Becker, P.J. & Coppens, P. (1974) Acta Cryst., A30, 129-153.
;
_refine_ls_extinction_method 'Becker-Coppens type 1 Lorentzian isotropic'
_refine_ls_goodness_of_fit_ref 1.225
_refine_ls_matrix_type full
_refine_ls_number_parameters 234
_refine_ls_number_reflns 7649
_refine_ls_number_restraints 0
_refine_ls_R_factor_all 0.025
_refine_ls_R_factor_gt 0.019
_refine_ls_shift/su_max 0
_refine_ls_structure_factor_coef F
_refine_ls_weighting_details
;
calc w1 = [Fo*sqrt(w2) + sqrt(Fo^2^w2^2^ + sqrt(w2^2^))]^2^
where
     calc w2 = q/[s^2^(Fo^2^) + (0.04 P)^2^ + 0.00 P + 0.00 + 0.00 sin(th)]
     where P = (0.3333 Fo^2^ + 0.6667 Fc^2^)
           q = 1.0
;
_refine_ls_weighting_scheme calc
_refine_ls_wR_factor_ref 0.03
_reflns_number_gt 7649
_reflns_number_total 8693
_reflns_threshold_expression I>3\s(I)
_cod_data_source_file c3cc43513j.txt
_cod_data_source_block FF
_cod_original_cell_volume 823.540(11)
_cod_original_sg_symbol_H-M 'P 21/n'
_cod_database_code 7109625

loop_
_space_group_symop_id
_space_group_symop_operation_xyz
1 +X,+Y,+Z
2 1/2-X,1/2+Y,1/2-Z
3 -X,-Y,-Z
4 1/2+X,1/2-Y,1/2+Z

loop_
_atom_local_axes_atom_label
_atom_local_axes_atom0
_atom_local_axes_ax1
_atom_local_axes_atom1
_atom_local_axes_atom2
_atom_local_axes_ax2
S(1) C(1) X S(1) C(2) Y
F(1) C(9) Z F(1) C(8) Y
F(2) C(8) Z F(2) C(7) Y
F(3) C(7) Z F(3) C(8) Y
F(4) C(6) Z F(4) C(5) Y
F(5) C(5) Z F(5) H(1) Y
N(1) C(2) X N(1) C(3) Y
C(1) S(1) X C(1) C(3) Y
C(2) N(1) X C(2) S(1) Y
C(3) N(1) X C(3) C(1) Y
C(4) C(5) X C(4) C(9) Y
C(5) F(5) X C(5) C(6) Y
C(6) F(4) X C(6) C(7) Y
C(7) F(3) X C(7) C(8) Y
C(8) F(2) X C(8) C(7) Y
C(9) F(1) X C(9) C(8) Y
H(1) C(1) Z H(1) C(3) Y

loop_
_atom_rho_multipole_atom_label
_atom_rho_multipole_coeff_Pv
_atom_rho_multipole_coeff_P00
_atom_rho_multipole_coeff_P11
_atom_rho_multipole_coeff_P1-1
_atom_rho_multipole_coeff_P10
_atom_rho_multipole_coeff_P20
_atom_rho_multipole_coeff_P21
_atom_rho_multipole_coeff_P2-1
_atom_rho_multipole_coeff_P22
_atom_rho_multipole_coeff_P2-2
_atom_rho_multipole_coeff_P30
_atom_rho_multipole_coeff_P31
_atom_rho_multipole_coeff_P3-1
_atom_rho_multipole_coeff_P32
_atom_rho_multipole_coeff_P3-2
_atom_rho_multipole_coeff_P33
_atom_rho_multipole_coeff_P3-3
_atom_rho_multipole_coeff_P40
_atom_rho_multipole_coeff_P41
_atom_rho_multipole_coeff_P4-1
_atom_rho_multipole_coeff_P42
_atom_rho_multipole_coeff_P4-2
_atom_rho_multipole_coeff_P43
_atom_rho_multipole_coeff_P4-3
_atom_rho_multipole_coeff_P44
_atom_rho_multipole_coeff_P4-4
_atom_rho_multipole_kappa
_atom_rho_multipole_kappa_prime0
_atom_rho_multipole_kappa_prime1
_atom_rho_multipole_kappa_prime2
_atom_rho_multipole_kappa_prime3
_atom_rho_multipole_kappa_prime4
_atom_rho_multipole_radial_slater_n0
_atom_rho_multipole_radial_slater_zeta0
_atom_rho_multipole_radial_slater_n1
_atom_rho_multipole_radial_slater_zeta1
_atom_rho_multipole_radial_slater_n2
_atom_rho_multipole_radial_slater_zeta2
_atom_rho_multipole_radial_slater_n3
_atom_rho_multipole_radial_slater_zeta3
_atom_rho_multipole_radial_slater_n4
_atom_rho_multipole_radial_slater_zeta4
S(1) 5.9238 0 -0.0239 -0.0114 0.0159 0.0659 0.0414 -0.0094 0.0273 0.0229 0.0226 -0.0411 0.0202 -0.0085 -0.001 0.1289 -0.0933 -0.0107 -0.0182 0.004 -0.0435 0.0098 0.0185 0.0236 0.048 -0.0102 1.018089 0.943 0.943 0.943 0.943 0.943 4 3.8512666666667 4 3.8512666666667 4 3.8512666666667 4 3.8512666666667 4 3.8512666666667
F(1) 7.0716 0 0 0 -0.0122 -0.0788 0 0 -0.0088 0 -0.0276 0 0 0.0467 0 0 0 0 0 0 0 0 0 0 0 0 0.997097 1.185369 1.185369 1.185369 1.185369 1.185369 2 5.1078857142857 2 5.1078857142857 2 5.1078857142857 3 5.1078857142857 4 5.1078857142857
F(2) 7.1282 0 0 0 -0.0077 -0.0834 0 0 -0.009 0 -0.0561 0 0 0.0258 0 0 0 0 0 0 0 0 0 0 0 0 0.991463 1.220563 1.220563 1.220563 1.220563 1.220563 2 5.1078857142857 2 5.1078857142857 2 5.1078857142857 3 5.1078857142857 4 5.1078857142857
F(3) 7.1203 0 0 0 -0.0391 -0.0707 0 0 0.0124 0 0.0484 0 0 0.0253 0 0 0 0 0 0 0 0 0 0 0 0 0.994761 0.965164 0.965164 0.965164 0.965164 0.965164 2 5.1078857142857 2 5.1078857142857 2 5.1078857142857 3 5.1078857142857 4 5.1078857142857
F(4) 7.0767 0 0 0 -0.041 -0.0663 0 0 0.0285 0 0.0184 0 0 -0.0167 0 0 0 0 0 0 0 0 0 0 0 0 0.997529 0.907409 0.907409 0.907409 0.907409 0.907409 2 5.1078857142857 2 5.1078857142857 2 5.1078857142857 3 5.1078857142857 4 5.1078857142857
F(5) 7.1604 0 0 0 -0.023 -0.0693 0 0 0.0083 0 0.0237 0 0 0.0187 0 0 0 0 0 0 0 0 0 0 0 0 0.990707 1.00284 1.00284 1.00284 1.00284 1.00284 2 5.1078857142857 2 5.1078857142857 2 5.1078857142857 3 5.1078857142857 4 5.1078857142857
N(1) 4.9763 0 -0.0511 -0.0889 0.0059 -0.1248 0.0235 0.0043 -0.0177 0.0486 -0.0047 -0.0209 -0.0383 -0.0064 -0.0127 0.1082 -0.0204 0 0 0 0 0 0 0 0 0 0.996314 0.978118 0.978118 0.978118 0.978118 0.978118 2 3.83936 2 3.83936 2 3.83936 3 3.83936 4 3.83936
C(1) 3.9777 0 0.0158 0.0449 -0.0084 -0.1188 0.0116 0.0061 -0.0794 0.0266 0.0062 -0.0213 0.0214 0.019 -0.0163 0.2397 -0.0179 0 0 0 0 0 0 0 0 0 1.003229 0.958055 0.958055 0.958055 0.958055 0.958055 2 3.1762 2 3.1762 2 3.1762 3 3.1762 4 3.1762
C(2) 4.0972 0 0.0522 0.0618 -0.0243 -0.1789 -0.0071 -0.0143 0.0561 0.0614 0.0037 0.0305 0.0016 -0.0021 0.0034 0.3149 -0.0311 0 0 0 0 0 0 0 0 0 1.000068 0.959624 0.959624 0.959624 0.959624 0.959624 2 3.1762 2 3.1762 2 3.1762 3 3.1762 4 3.1762
C(3) 4.0653 0 0.03 0.0876 0.0159 -0.1285 0.0091 0.0033 0.0239 -0.0165 -0.0088 -0.0173 0.0377 0.0234 0.0041 0.2797 -0.0258 0 0 0 0 0 0 0 0 0 0.999906 0.951356 0.951356 0.951356 0.951356 0.951356 2 3.1762 2 3.1762 2 3.1762 3 3.1762 4 3.1762
C(4) 4.0013 0 -0.0082 -0.0148 -0.0029 -0.1288 -0.0101 0.0005 0.0038 0.0164 0.0027 -0.0013 0.0043 0.0129 0.0074 0.2251 -0.0501 0 0 0 0 0 0 0 0 0 1.003018 1.005648 1.005648 1.005648 1.005648 1.005648 2 3.1762 2 3.1762 2 3.1762 3 3.1762 4 3.1762
C(5) 3.8886 0 -0.1648 -0.0165 -0.0427 -0.126 -0.0041 -0.0137 -0.0926 0.0436 -0.0004 -0.0519 -0.0094 0.0208 0.0032 0.3034 -0.0102 0 0 0 0 0 0 0 0 0 1.009328 0.97117 0.97117 0.97117 0.97117 0.97117 2 3.1762 2 3.1762 2 3.1762 3 3.1762 4 3.1762
C(6) 3.9713 0 -0.1262 -0.0185 -0.0019 -0.1344 -0.002 -0.0021 -0.0709 -0.0014 0.0033 -0.0447 -0.0271 0.0074 0.0109 0.3108 -0.0144 0 0 0 0 0 0 0 0 0 0.996193 0.978943 0.978943 0.978943 0.978943 0.978943 2 3.1762 2 3.1762 2 3.1762 3 3.1762 4 3.1762
C(7) 3.8199 0 -0.1228 0.0079 -0.011 -0.0905 0.0143 0.0037 -0.089 0.0058 -0.007 -0.0912 -0.0179 -0.0184 -0.0005 0.3126 0.0315 0 0 0 0 0 0 0 0 0 1.007003 0.950834 0.950834 0.950834 0.950834 0.950834 2 3.1762 2 3.1762 2 3.1762 3 3.1762 4 3.1762
C(8) 3.9459 0 -0.1181 0.0017 -0.0452 -0.1376 -0.0113 0.0071 -0.1112 0.0021 0.0184 -0.0849 -0.0048 -0.0025 -0.0179 0.3303 -0.0112 0 0 0 0 0 0 0 0 0 0.999182 0.991093 0.991093 0.991093 0.991093 0.991093 2 3.1762 2 3.1762 2 3.1762 3 3.1762 4 3.1762
C(9) 3.9082 0 -0.1143 -0.0079 -0.0095 -0.1233 -0.0258 0.0342 -0.0841 0.0364 0.0007 -0.0561 0.0073 -0.0329 0.0114 0.3374 -0.0294 0 0 0 0 0 0 0 0 0 1.004346 0.965292 0.965292 0.965292 0.965292 0.965292 2 3.1762 2 3.1762 2 3.1762 3 3.1762 4 3.1762
H(1) 0.8667 0 0 0 0.225 0.0446 0 0 0 0 0 0 0 0 0 0 0 0 0 0 0 0 0 0 0 0 1.2 1.2 1.2 1.2 1.2 1.2 0 2 1 2 2 2 3 2 4 2

loop_
_atom_site_aniso_label
_atom_site_aniso_U_11
_atom_site_aniso_U_22
_atom_site_aniso_U_33
_atom_site_aniso_U_23
_atom_site_aniso_U_13
_atom_site_aniso_U_12
S(1) 0.01791(4) 0.01787(3) 0.01178(3) 0.002179(17) 0.00588(2) 0.00496(2)
F(1) 0.02603(12) 0.02046(10) 0.01625(9) 0.00729(10) 0.00648(12) 0.00852(13)
F(2) 0.02709(14) 0.02456(10) 0.01453(9) 0.00308(11) 0.00843(10) -0.00214(15)
F(3) 0.01610(9) 0.02660(12) 0.02012(8) -0.00875(11) 0.00886(9) -0.00245(9)
F(4) 0.02228(11) 0.02266(10) 0.02516(11) -0.00164(9) 0.00468(11) 0.01202(11)
F(5) 0.02324(12) 0.01630(7) 0.01794(8) 0.00527(8) 0.00577(9) 0.00790(10)
N(1) 0.01176(8) 0.01152(7) 0.01055(7) -0.00015(6) 0.00184(6) 0.00206(6)
C(1) 0.01748(11) 0.01570(9) 0.01196(8) 0.00310(7) 0.00457(7) 0.00512(8)
C(2) 0.01086(8) 0.01224(8) 0.01138(7) -0.00129(6) 0.00174(6) 0.00174(6)
C(3) 0.01105(8) 0.01072(7) 0.00993(7) -0.00024(5) 0.00168(6) 0.00126(6)
C(4) 0.01108(8) 0.01074(7) 0.00995(7) -0.00041(6) 0.00182(6) 0.00096(6)
C(5) 0.01293(9) 0.01219(8) 0.01271(8) -0.00044(6) 0.00237(7) 0.00257(6)
C(6) 0.01333(10) 0.01547(9) 0.01561(9) -0.00295(7) 0.00290(7) 0.00325(7)
C(7) 0.01246(9) 0.01778(10) 0.01382(8) -0.00495(7) 0.00399(7) -0.00145(8)
C(8) 0.01520(10) 0.01650(9) 0.01131(8) -0.00123(7) 0.00402(7) -0.00197(8)
C(9) 0.01419(9) 0.01337(8) 0.01064(7) 0.00061(6) 0.00258(6) 0.00059(7)
H(1) 0.042632 0.031054 0.030445 0.013405 0.009315 0.017506

loop_
_atom_site_label
_atom_site_fract_x
_atom_site_fract_y
_atom_site_fract_z
_atom_site_U_iso_or_equiv
_atom_site_occupancy
_atom_site_symmetry_multiplicity
S(1) 0.125162(17) 0.831835(8) 0.076854(4) 0.016 1 4
F(1) 0.51606(7) 0.95313(4) -0.195451(14) 0.021 1 4
F(2) 0.90511(6) 0.89041(4) -0.29415(2) 0.022 1 4
F(3) 1.24119(6) 0.67921(3) -0.264430(17) 0.021 1 4
F(4) 1.15626(6) 0.52264(3) -0.132781(16) 0.023 1 4
F(5) 0.76669(5) 0.58157(3) -0.031707(18) 0.019 1 4
N(1) 0.26176(5) 0.92450(2) -0.060027(14) 0.011 1 4
C(1) 0.37594(7) 0.75122(3) 0.026332(15) 0.015 1 4
C(2) 0.09728(5) 0.94521(2) -0.000738(14) 0.011 1 4
C(3) 0.42286(5) 0.81367(2) -0.045758(14) 0.011 1 4
C(4) 0.62649(5) 0.77461(2) -0.105161(13) 0.011 1 4
C(5) 0.79563(6) 0.66253(3) -0.094727(16) 0.013 1 4
C(6) 0.99972(6) 0.62885(3) -0.147307(18) 0.015 1 4
C(7) 1.04233(6) 0.70726(3) -0.214522(17) 0.015 1 4
C(8) 0.87312(7) 0.81607(3) -0.228646(16) 0.014 1 4
C(9) 0.67018(6) 0.84828(3) -0.175333(15) 0.013 1 4
H(1) 0.470798 0.66222 0.051326 0.035 1 4

loop_
_atom_type_symbol
_atom_type_description
_atom_type_scat_dispersion_real
_atom_type_scat_dispersion_imag
_atom_type_scat_source
C C 0.0033 0.0016 'International Tables Vol C Tables 4.2.6.8 and 6.1.1.4'
H H 0.0000 0.0000 'International Tables Vol C Tables 4.2.6.8 and 6.1.1.4'
N N 0.0061 0.0033 'International Tables Vol C Tables 4.2.6.8 and 6.1.1.4'
O O 0.0106 0.0060 'International Tables Vol C Tables 4.2.6.8 and 6.1.1.4'
B B 0.0013 0.0007 'International Tables Vol C Tables 4.2.6.8 and 6.1.1.4'

loop_
_geom_angle_atom_site_label_1
_geom_angle_atom_site_label_2
_geom_angle_atom_site_label_3
_geom_angle
_geom_angle_site_symmetry_1
_geom_angle_site_symmetry_2
_geom_angle_site_symmetry_3
_geom_angle_publ_flag
F(4) F(2) C(6) 23.444217087173 2_654 1_555 2_654 yes
S(1) F(3) F(1) 94.223010990867 4_664 1_555 1_655 yes
F(2) C(6) C(3) 164.06229074256 2_644 1_555 1_655 yes

loop_
_geom_bond_atom_site_label_1
_geom_bond_atom_site_label_2
_geom_bond_distance
_geom_bond_site_symmetry_1
_geom_bond_site_symmetry_2
_geom_bond_publ_flag
S(1) F(3) 3.2856895419452 1_555 4_365 yes
F(1) F(3) 3.2482771868881 1_555 1_455 yes
F(2) F(4) 3.2943446710122 1_555 2_654 yes
F(2) C(6) 3.2454542753027 1_555 2_654 yes
F(5) F(5) 3.2799511453583 1_555 3_665 yes
C(3) C(6) 3.2509795162375 1_555 1_455 yes

loop_
_geom_torsion_atom_site_label_1
_geom_torsion_atom_site_label_2
_geom_torsion_atom_site_label_3
_geom_torsion_atom_site_label_4
_geom_torsion
_geom_torsion_site_symmetry_1
_geom_torsion_site_symmetry_2
_geom_torsion_site_symmetry_3
_geom_torsion_site_symmetry_4
_geom_torsion_publ_flag
C(3) C(6) F(2) F(4) -48.473206475744 1_655 1_555 2_644 1_555 yes
